data_7702132
loop_
_publ_author_name
'Simler, Thomas'
'Danopoulos, Andreas A.'
'Braunstein, Pierre'

_publ_section_title
;
 Non-symmetrical, potentially redox non-innocent imino NHC pyridine
 'pincers' via a zinc ion template-assisted synthesis.
;
_journal_issue 18
_journal_name_full 'Dalton transactions (Cambridge, England : 2003)'
_journal_page_first 5955
_journal_page_last 5964
_journal_paper_doi 10.1039/c7dt01014a
_journal_volume 46
_journal_year 2017
_chemical_formula_moiety 'C18 H21 Br Cl2 N2 Zn'
_chemical_formula_sum 'C18 H21 Br Cl2 N2 Zn'
_chemical_formula_weight 481.55
_space_group_crystal_system trigonal
_space_group_IT_number 152
_space_group_name_Hall 'P 31 2"'
_space_group_name_H-M_alt 'P 31 2 1'
_atom_sites_solution_hydrogens geom
_atom_sites_solution_primary direct
_atom_sites_solution_secondary difmap
_audit_creation_method SHELXL-2013
_audit_update_record
;
2017-01-30 deposited with the CCDC.
2017-03-30 downloaded from the CCDC.
;
_cell_angle_alpha 90
_cell_angle_beta 90
_cell_angle_gamma 120
_cell_formula_units_Z 6
_cell_length_a 14.1615(3)
_cell_length_b 14.1615(3)
_cell_length_c 22.7112(7)
_cell_measurement_reflns_used 18480
_cell_measurement_temperature 173(2)
_cell_measurement_theta_max 27.485
_cell_measurement_theta_min 0.998
_cell_volume 3944.48(17)
_computing_cell_refinement 'Denzo (Nonius B.V., 1998)'
_computing_data_collection 'Collect (Nonius B.V., 1998)'
_computing_data_reduction 'Denzo (Nonius B.V., 1998)'
_computing_molecular_graphics 'PLATON 98 (Spek, 1998)'
_computing_publication_material 'SHELXL-2013 (Sheldrick, 2013)'
_computing_structure_refinement 'SHELXL-2013 (Sheldrick, 2013)'
_computing_structure_solution 'SHELXS-2013 (Sheldrick, 2013)'
_diffrn_ambient_temperature 173(2)
_diffrn_measured_fraction_theta_full 1.000
_diffrn_measured_fraction_theta_max 1.000
_diffrn_measurement_device_type KappaCCD
_diffrn_measurement_method 'phi and omega scans'
_diffrn_radiation_type MoK\a
_diffrn_radiation_wavelength 0.71073
_diffrn_reflns_av_R_equivalents 0.1088
_diffrn_reflns_av_unetI/netI 0.0939
_diffrn_reflns_Laue_measured_fraction_full 1.000
_diffrn_reflns_Laue_measured_fraction_max 1.000
_diffrn_reflns_limit_h_max 18
_diffrn_reflns_limit_h_min -18
_diffrn_reflns_limit_k_max 14
_diffrn_reflns_limit_k_min -18
_diffrn_reflns_limit_l_max 29
_diffrn_reflns_limit_l_min -24
_diffrn_reflns_number 22844
_diffrn_reflns_point_group_measured_fraction_full 1.000
_diffrn_reflns_point_group_measured_fraction_max 1.000
_diffrn_reflns_theta_full 25.242
_diffrn_reflns_theta_max 27.481
_diffrn_reflns_theta_min 1.660
_diffrn_source 'sealed tube'
_exptl_absorpt_coefficient_mu 2.658
_exptl_absorpt_correction_T_max 0.51406
_exptl_absorpt_correction_T_min 0.34805
_exptl_absorpt_correction_type multi-scan
_exptl_absorpt_process_details 'MULscanABS in PLATON (Spek, 2003)'
_exptl_crystal_colour yellow
_exptl_crystal_density_diffrn 1.216
_exptl_crystal_description prism
_exptl_crystal_F_000 1452
_exptl_crystal_size_max 0.30
_exptl_crystal_size_mid 0.18
_exptl_crystal_size_min 0.12
_platon_squeeze_details
;
 The residual electron density was assigned to two molecules of the
 pentane solvent [534/6 = 89 e per asymmetric unit; two molecules
 of C5H12 would give 84e].
;
_refine_diff_density_max 1.300
_refine_diff_density_min -0.637
_refine_diff_density_rms 0.168
_refine_ls_abs_structure_details
;
 Flack x determined using 1262 quotients [(I+)-(I-)]/[(I+)+(I-)]
 (Parsons and Flack (2004), Acta Cryst. A60, s61).
;
_refine_ls_abs_structure_Flack 0.012(12)
_refine_ls_extinction_method none
_refine_ls_goodness_of_fit_ref 0.952
_refine_ls_hydrogen_treatment constr
_refine_ls_matrix_type full
_refine_ls_number_parameters 221
_refine_ls_number_reflns 6054
_refine_ls_number_restraints 0
_refine_ls_restrained_S_all 0.952
_refine_ls_R_factor_all 0.1044
_refine_ls_R_factor_gt 0.0675
_refine_ls_shift/su_max 0.000
_refine_ls_shift/su_mean 0.000
_refine_ls_structure_factor_coef Fsqd
_refine_ls_weighting_details 'w=1/[\s^2^(Fo^2^)+(0.1094P)^2^] where P=(Fo^2^+2Fc^2^)/3'
_refine_ls_weighting_scheme calc
_refine_ls_wR_factor_gt 0.1679
_refine_ls_wR_factor_ref 0.1818
_reflns_Friedel_coverage 0.788
_reflns_Friedel_fraction_full 1.000
_reflns_Friedel_fraction_max 1.000
_reflns_number_gt 3750
_reflns_number_total 6054
_reflns_threshold_expression 'I > 2\s(I)'
_cod_data_source_file c7dt01014a2.cif
_cod_data_source_block pbts160405
_cod_original_cell_volume 3944.5(2)
_cod_database_code 7702132
_shelx_space_group_comment
;
The symmetry employed for this shelxl refinement is uniquely defined
by the following loop, which should always be used as a source of
symmetry information in preference to the above space-group names.
They are only intended as comments.
;
_shelxl_version_number 2013-4

loop_
_space_group_symop_operation_xyz
'x, y, z'
'-y, x-y, z+1/3'
'-x+y, -x, z+2/3'
'x-y, -y, -z+2/3'
'-x, -x+y, -z+1/3'
'y, x, -z'

loop_
_atom_site_label
_atom_site_type_symbol
_atom_site_fract_x
_atom_site_fract_y
_atom_site_fract_z
_atom_site_U_iso_or_equiv
_atom_site_adp_type
_atom_site_occupancy
_atom_site_site_symmetry_order
_atom_site_calc_flag
_atom_site_refinement_flags_posn
_atom_site_refinement_flags_adp
C1 C 0.5500(10) 0.8263(8) 0.5422(4) 0.061(3) Uani 1 1 d . .
C2 C 0.5514(11) 0.7730(10) 0.4929(4) 0.072(3) Uani 1 1 d . .
H2 H 0.5726 0.8092 0.4560 0.086 Uiso 1 1 calc R U
C3 C 0.5206(12) 0.6637(10) 0.4984(4) 0.080(4) Uani 1 1 d . .
H3 H 0.5224 0.6235 0.4653 0.096 Uiso 1 1 calc R U
C4 C 0.4869(9) 0.6136(8) 0.5537(4) 0.058(2) Uani 1 1 d . .
H4 H 0.4655 0.5390 0.5591 0.069 Uiso 1 1 calc R U
C5 C 0.4860(8) 0.6760(8) 0.5997(4) 0.051(2) Uani 1 1 d . .
C6 C 0.4526(7) 0.6275(7) 0.6593(3) 0.0391(18) Uani 1 1 d . .
H6 H 0.4319 0.5537 0.6669 0.047 Uiso 1 1 calc R U
C7 C 0.4102(8) 0.6425(7) 0.7584(4) 0.049(2) Uani 1 1 d . .
C8 C 0.3011(8) 0.5677(8) 0.7637(4) 0.056(2) Uani 1 1 d . .
C9 C 0.2596(10) 0.5282(9) 0.8208(5) 0.068(3) Uani 1 1 d . .
H9 H 0.1851 0.4747 0.8262 0.082 Uiso 1 1 calc R U
C10 C 0.3286(11) 0.5686(10) 0.8680(5) 0.075(3) Uani 1 1 d . .
H10 H 0.2995 0.5450 0.9064 0.090 Uiso 1 1 calc R U
C11 C 0.4393(10) 0.6426(9) 0.8623(4) 0.064(3) Uani 1 1 d . .
H11 H 0.4849 0.6668 0.8961 0.076 Uiso 1 1 calc R U
C12 C 0.4834(8) 0.6815(7) 0.8060(3) 0.046(2) Uani 1 1 d . .
C13 C 0.2180(8) 0.5233(8) 0.7128(5) 0.064(3) Uani 1 1 d . .
H13 H 0.2621 0.5514 0.6760 0.077 Uiso 1 1 calc R U
C14 C 0.1402(11) 0.5689(13) 0.7127(7) 0.102(5) Uani 1 1 d . .
H14A H 0.0908 0.5396 0.7465 0.153 Uiso 1 1 calc R U
H14B H 0.0977 0.5476 0.6762 0.153 Uiso 1 1 calc R U
H14C H 0.1824 0.6486 0.7154 0.153 Uiso 1 1 calc R U
C15 C 0.1596(12) 0.4002(13) 0.7078(8) 0.118(6) Uani 1 1 d . .
H15A H 0.1208 0.3676 0.7446 0.177 Uiso 1 1 calc R U
H15B H 0.2130 0.3767 0.7004 0.177 Uiso 1 1 calc R U
H15C H 0.1073 0.3766 0.6753 0.177 Uiso 1 1 calc R U
C16 C 0.6042(8) 0.7552(8) 0.7968(4) 0.051(2) Uani 1 1 d . .
H16 H 0.6143 0.7934 0.7584 0.061 Uiso 1 1 calc R U
C17 C 0.6670(11) 0.6924(11) 0.7934(6) 0.090(4) Uani 1 1 d . .
H17A H 0.6704 0.6655 0.8327 0.134 Uiso 1 1 calc R U
H17B H 0.7411 0.7412 0.7791 0.134 Uiso 1 1 calc R U
H17C H 0.6294 0.6306 0.7664 0.134 Uiso 1 1 calc R U
C18 C 0.6577(12) 0.8417(10) 0.8440(6) 0.100(5) Uani 1 1 d . .
H18A H 0.6111 0.8727 0.8529 0.150 Uiso 1 1 calc R U
H18B H 0.7287 0.8994 0.8298 0.150 Uiso 1 1 calc R U
H18C H 0.6679 0.8088 0.8796 0.150 Uiso 1 1 calc R U
N1 N 0.5148(6) 0.7813(6) 0.5953(3) 0.0445(17) Uani 1 1 d . .
N2 N 0.4530(6) 0.6911(6) 0.7006(3) 0.0437(16) Uani 1 1 d . .
Cl1 Cl 0.6447(3) 0.9850(2) 0.70710(12) 0.0710(8) Uani 1 1 d . .
Cl2 Cl 0.3510(2) 0.8666(2) 0.67415(10) 0.0658(7) Uani 1 1 d . .
Zn1 Zn 0.49490(8) 0.84637(8) 0.67291(4) 0.0456(3) Uani 1 1 d . .
Br1 Br 0.58778(13) 0.97605(9) 0.53659(5) 0.0789(4) Uani 1 1 d . .

loop_
_atom_site_aniso_label
_atom_site_aniso_U_11
_atom_site_aniso_U_22
_atom_site_aniso_U_33
_atom_site_aniso_U_23
_atom_site_aniso_U_13
_atom_site_aniso_U_12
C1 0.104(8) 0.064(6) 0.040(5) -0.001(4) -0.009(5) 0.060(6)
C2 0.128(10) 0.103(9) 0.033(5) 0.004(5) 0.006(6) 0.094(8)
C3 0.158(12) 0.102(9) 0.029(5) -0.008(5) -0.007(6) 0.102(9)
C4 0.088(7) 0.060(6) 0.045(5) -0.019(4) -0.006(5) 0.052(5)
C5 0.058(5) 0.074(7) 0.027(4) -0.015(4) -0.006(4) 0.037(5)
C6 0.048(5) 0.043(4) 0.032(4) -0.003(3) 0.003(4) 0.027(4)
C7 0.078(7) 0.051(5) 0.037(5) 0.006(4) 0.020(4) 0.047(5)
C8 0.052(5) 0.072(6) 0.045(5) -0.007(5) 0.011(4) 0.032(5)
C9 0.071(7) 0.057(6) 0.070(7) 0.013(5) 0.020(6) 0.027(5)
C10 0.099(9) 0.079(7) 0.055(7) 0.018(6) 0.040(6) 0.051(7)
C11 0.103(9) 0.074(7) 0.038(5) 0.006(5) 0.012(5) 0.063(7)
C12 0.077(6) 0.045(5) 0.026(4) -0.003(3) 0.000(4) 0.039(5)
C13 0.048(5) 0.064(6) 0.064(7) -0.022(5) 0.005(5) 0.016(5)
C14 0.082(9) 0.110(10) 0.101(10) -0.062(9) -0.029(8) 0.039(8)
C15 0.072(8) 0.111(11) 0.149(15) -0.058(10) 0.015(9) 0.029(8)
C16 0.065(6) 0.062(6) 0.036(5) -0.006(4) -0.012(4) 0.039(5)
C17 0.106(9) 0.092(9) 0.106(11) -0.026(8) -0.006(8) 0.076(8)
C18 0.099(9) 0.061(7) 0.087(9) -0.029(7) 0.007(8) 0.000(7)
N1 0.065(5) 0.048(4) 0.034(4) 0.001(3) -0.002(3) 0.038(3)
N2 0.055(4) 0.049(4) 0.031(3) -0.002(3) 0.000(3) 0.029(4)
Cl1 0.0950(19) 0.0530(14) 0.0667(16) -0.0095(12) -0.0302(15) 0.0382(14)
Cl2 0.0948(19) 0.0955(19) 0.0409(12) -0.0017(12) -0.0014(12) 0.0729(17)
Zn1 0.0681(7) 0.0497(6) 0.0300(5) -0.0044(4) -0.0040(4) 0.0379(5)
Br1 0.1347(11) 0.0699(7) 0.0473(6) 0.0112(5) 0.0104(6) 0.0626(8)

loop_
_atom_type_symbol
_atom_type_description
_atom_type_scat_dispersion_real
_atom_type_scat_dispersion_imag
_atom_type_scat_source
C C 0.0033 0.0016 'International Tables Vol C Tables 4.2.6.8 and 6.1.1.4'
H H 0.0000 0.0000 'International Tables Vol C Tables 4.2.6.8 and 6.1.1.4'
N N 0.0061 0.0033 'International Tables Vol C Tables 4.2.6.8 and 6.1.1.4'
Cl Cl 0.1484 0.1585 'International Tables Vol C Tables 4.2.6.8 and 6.1.1.4'
Zn Zn 0.2839 1.4301 'International Tables Vol C Tables 4.2.6.8 and 6.1.1.4'
Br Br -0.2901 2.4595 'International Tables Vol C Tables 4.2.6.8 and 6.1.1.4'

loop_
_geom_angle_atom_site_label_1
_geom_angle_atom_site_label_2
_geom_angle_atom_site_label_3
_geom_angle
N1 C1 C2 125.8(9)
N1 C1 Br1 114.7(7)
C2 C1 Br1 119.3(8)
C1 C2 C3 117.7(10)
C1 C2 H2 121.2
C3 C2 H2 121.2
C2 C3 C4 118.7(9)
C2 C3 H3 120.6
C4 C3 H3 120.6
C5 C4 C3 117.8(9)
C5 C4 H4 121.1
C3 C4 H4 121.1
N1 C5 C4 124.4(9)
N1 C5 C6 115.6(7)
C4 C5 C6 120.0(9)
N2 C6 C5 116.6(7)
N2 C6 H6 121.7
C5 C6 H6 121.7
C8 C7 C12 124.0(8)
C8 C7 N2 118.9(8)
C12 C7 N2 117.0(8)
C7 C8 C9 118.0(9)
C7 C8 C13 125.7(8)
C9 C8 C13 116.3(9)
C10 C9 C8 118.9(10)
C10 C9 H9 120.6
C8 C9 H9 120.6
C9 C10 C11 122.9(10)
C9 C10 H10 118.6
C11 C10 H10 118.6
C10 C11 C12 119.5(11)
C10 C11 H11 120.2
C12 C11 H11 120.2
C11 C12 C7 116.7(9)
C11 C12 C16 121.6(9)
C7 C12 C16 121.6(7)
C15 C13 C14 113.0(10)
C15 C13 C8 113.1(12)
C14 C13 C8 113.2(8)
C15 C13 H13 105.6
C14 C13 H13 105.6
C8 C13 H13 105.6
C13 C14 H14A 109.5
C13 C14 H14B 109.5
H14A C14 H14B 109.5
C13 C14 H14C 109.5
H14A C14 H14C 109.5
H14B C14 H14C 109.5
C13 C15 H15A 109.5
C13 C15 H15B 109.5
H15A C15 H15B 109.5
C13 C15 H15C 109.5
H15A C15 H15C 109.5
H15B C15 H15C 109.5
C12 C16 C18 113.4(9)
C12 C16 C17 112.9(8)
C18 C16 C17 107.6(10)
C12 C16 H16 107.5
C18 C16 H16 107.5
C17 C16 H16 107.5
C16 C17 H17A 109.5
C16 C17 H17B 109.5
H17A C17 H17B 109.5
C16 C17 H17C 109.5
H17A C17 H17C 109.5
H17B C17 H17C 109.5
C16 C18 H18A 109.5
C16 C18 H18B 109.5
H18A C18 H18B 109.5
C16 C18 H18C 109.5
H18A C18 H18C 109.5
H18B C18 H18C 109.5
C5 N1 C1 115.4(7)
C5 N1 Zn1 113.5(6)
C1 N1 Zn1 131.0(6)
C6 N2 C7 117.6(7)
C6 N2 Zn1 114.8(6)
C7 N2 Zn1 127.1(5)
N2 Zn1 N1 79.4(3)
N2 Zn1 Cl1 118.7(2)
N1 Zn1 Cl1 114.5(2)
N2 Zn1 Cl2 110.1(2)
N1 Zn1 Cl2 114.2(2)
Cl1 Zn1 Cl2 115.12(12)

loop_
_geom_bond_atom_site_label_1
_geom_bond_atom_site_label_2
_geom_bond_distance
C1 N1 1.340(12)
C1 C2 1.354(13)
C1 Br1 1.914(9)
C2 C3 1.389(16)
C2 H2 0.9500
C3 C4 1.404(15)
C3 H3 0.9500
C4 C5 1.373(12)
C4 H4 0.9500
C5 N1 1.339(12)
C5 C6 1.485(12)
C6 N2 1.297(10)
C6 H6 0.9500
C7 C8 1.373(14)
C7 C12 1.407(13)
C7 N2 1.466(10)
C8 C9 1.418(14)
C8 C13 1.541(14)
C9 C10 1.368(17)
C9 H9 0.9500
C10 C11 1.389(17)
C10 H10 0.9500
C11 C12 1.407(13)
C11 H11 0.9500
C12 C16 1.508(14)
C13 C15 1.515(18)
C13 C14 1.531(18)
C13 H13 1.0000
C14 H14A 0.9800
C14 H14B 0.9800
C14 H14C 0.9800
C15 H15A 0.9800
C15 H15B 0.9800
C15 H15C 0.9800
C16 C18 1.514(15)
C16 C17 1.542(14)
C16 H16 1.0000
C17 H17A 0.9800
C17 H17B 0.9800
C17 H17C 0.9800
C18 H18A 0.9800
C18 H18B 0.9800
C18 H18C 0.9800
N1 Zn1 2.071(7)
N2 Zn1 2.068(7)
Cl1 Zn1 2.189(3)
Cl2 Zn1 2.196(3)

loop_
_geom_torsion_atom_site_label_1
_geom_torsion_atom_site_label_2
_geom_torsion_atom_site_label_3
_geom_torsion_atom_site_label_4
_geom_torsion
N1 C1 C2 C3 -4.6(18)
Br1 C1 C2 C3 -178.3(9)
C1 C2 C3 C4 1.9(18)
C2 C3 C4 C5 0.1(17)
C3 C4 C5 N1 0.2(16)
C3 C4 C5 C6 -179.2(10)
N1 C5 C6 N2 1.0(11)
C4 C5 C6 N2 -179.6(9)
C12 C7 C8 C9 0.7(13)
N2 C7 C8 C9 -175.0(8)
C12 C7 C8 C13 179.6(9)
N2 C7 C8 C13 4.0(13)
C7 C8 C9 C10 2.0(15)
C13 C8 C9 C10 -177.0(10)
C8 C9 C10 C11 -3.5(17)
C9 C10 C11 C12 2.1(16)
C10 C11 C12 C7 0.6(12)
C10 C11 C12 C16 -175.3(9)
C8 C7 C12 C11 -2.0(12)
N2 C7 C12 C11 173.7(7)
C8 C7 C12 C16 173.9(8)
N2 C7 C12 C16 -10.4(11)
C7 C8 C13 C15 123.2(11)
C9 C8 C13 C15 -57.9(13)
C7 C8 C13 C14 -106.7(12)
C9 C8 C13 C14 72.3(13)
C11 C12 C16 C18 -41.1(13)
C7 C12 C16 C18 143.2(10)
C11 C12 C16 C17 81.7(11)
C7 C12 C16 C17 -94.0(10)
C4 C5 N1 C1 -2.5(14)
C6 C5 N1 C1 176.9(8)
C4 C5 N1 Zn1 176.8(8)
C6 C5 N1 Zn1 -3.8(10)
C2 C1 N1 C5 4.9(15)
Br1 C1 N1 C5 178.8(7)
C2 C1 N1 Zn1 -174.3(9)
Br1 C1 N1 Zn1 -0.4(12)
C5 C6 N2 C7 174.1(7)
C5 C6 N2 Zn1 2.4(9)
C8 C7 N2 C6 -66.5(10)
C12 C7 N2 C6 117.5(8)
C8 C7 N2 Zn1 104.0(8)
C12 C7 N2 Zn1 -71.9(9)

loop_
_platon_squeeze_void_nr
_platon_squeeze_void_average_x
_platon_squeeze_void_average_y
_platon_squeeze_void_average_z
_platon_squeeze_void_volume
_platon_squeeze_void_count_electrons
1 0.000 0.000 -0.003 1213.1 534.5
